data_1561234
loop_
_publ_author_name
'Zhang, Zhuanfang'
'Ma, Huiyuan'
'Pang, Haijun'
'Zhang, Chunjing'
'Chai, Dongfeng'
'Hou, Yan'

_publ_section_title
;
 A Zn-tib porous framework sandwiched with Keggin Synthesis, structure,
 photocatalytic and luminescent properties
;
_journal_name_full 'Journal of Solid State Chemistry'
_journal_page_first 170
_journal_page_last 175
_journal_paper_doi 10.1016/j.jssc.2017.09.022
_journal_volume 258
_journal_year 2018
_chemical_formula_moiety 'C30 H25 N12 Zn, Mo12 O40 P'
_chemical_formula_sum 'C30 H25 Mo12 N12 O40 P Zn'
_chemical_formula_weight 2441.25
_space_group_IT_number 14
_space_group_name_Hall '-P 2yn'
_space_group_name_H-M_alt 'P 1 21/n 1'
_symmetry_cell_setting monoclinic
_symmetry_space_group_name_H-M 'P 1 21/n 1'
_atom_sites_solution_hydrogens geom
_atom_sites_solution_primary direct
_atom_sites_solution_secondary difmap
_cell_angle_alpha 90.00
_cell_angle_beta 91.680(2)
_cell_angle_gamma 90.00
_cell_formula_units_Z 4
_cell_length_a 12.0992(13)
_cell_length_b 22.497(2)
_cell_length_c 22.589(2)
_cell_measurement_reflns_used 2238
_cell_measurement_temperature 296(2)
_cell_measurement_theta_max 19.34
_cell_measurement_theta_min 2.47
_cell_volume 6146.0(10)
_computing_structure_refinement 'SHELXL-97 (Sheldrick, 1997)'
_computing_structure_solution 'SHELXS-97 (Sheldrick, 1990)'
_diffrn_ambient_temperature 296(2)
_diffrn_measured_fraction_theta_full 0.997
_diffrn_measured_fraction_theta_max 0.997
_diffrn_measurement_device_type 'CCD area detector'
_diffrn_measurement_method 'phi and omega scans'
_diffrn_radiation_monochromator graphite
_diffrn_radiation_source 'fine-focus sealed tube'
_diffrn_radiation_type MoK\a
_diffrn_radiation_wavelength 0.71073
_diffrn_reflns_av_R_equivalents 0.1148
_diffrn_reflns_av_sigmaI/netI 0.1477
_diffrn_reflns_limit_h_max 14
_diffrn_reflns_limit_h_min -14
_diffrn_reflns_limit_k_max 26
_diffrn_reflns_limit_k_min -19
_diffrn_reflns_limit_l_max 26
_diffrn_reflns_limit_l_min -26
_diffrn_reflns_number 30708
_diffrn_reflns_theta_full 25.01
_diffrn_reflns_theta_max 25.01
_diffrn_reflns_theta_min 1.28
_exptl_absorpt_coefficient_mu 2.874
_exptl_absorpt_correction_T_max 0.502
_exptl_absorpt_correction_T_min 0.451
_exptl_absorpt_correction_type multi-scan
_exptl_crystal_colour yellow
_exptl_crystal_density_diffrn 2.637
_exptl_crystal_density_method 'not measured'
_exptl_crystal_description block
_exptl_crystal_F_000 4628
_exptl_crystal_size_max 0.32
_exptl_crystal_size_mid 0.28
_exptl_crystal_size_min 0.24
_refine_diff_density_max 2.451
_refine_diff_density_min -1.659
_refine_diff_density_rms 0.323
_refine_ls_extinction_method none
_refine_ls_goodness_of_fit_ref 1.003
_refine_ls_hydrogen_treatment mixed
_refine_ls_matrix_type full
_refine_ls_number_parameters 865
_refine_ls_number_reflns 10801
_refine_ls_number_restraints 95
_refine_ls_restrained_S_all 0.999
_refine_ls_R_factor_all 0.1961
_refine_ls_R_factor_gt 0.0763
_refine_ls_shift/su_max 0.001
_refine_ls_shift/su_mean 0.000
_refine_ls_structure_factor_coef Fsqd
_refine_ls_weighting_details 'calc w=1/[\s^2^(Fo^2^)+(0.1297P)^2^+0.0000P] where P=(Fo^2^+2Fc^2^)/3'
_refine_ls_weighting_scheme calc
_refine_ls_wR_factor_gt 0.1976
_refine_ls_wR_factor_ref 0.2601
_reflns_number_gt 4669
_reflns_number_total 10801
_reflns_threshold_expression >2sigma(I)
_cod_data_source_file JSSC-2018-258-170.cif
_cod_data_source_block 123
_cod_depositor_comments
;
The following automatic conversions were performed:

data item '_symmetry_cell_setting' value 'Monoclinic' was changed to
'monoclinic' in accordance with the built-in table derived from the
CIF Core dictionary named 'cif_core.dic' version 2.4.5 last updated
on 2014-11-21.

Automatic conversion script
Id: cif_fix_values 8369 2020-08-20 11:38:08Z andrius 
;
_cod_original_sg_symbol_H-M P2(1)/n
_cod_database_code 1561234

loop_
_symmetry_equiv_pos_as_xyz
'x, y, z'
'-x+1/2, y+1/2, -z+1/2'
'-x, -y, -z'
'x-1/2, -y-1/2, z-1/2'

loop_
_atom_site_label
_atom_site_type_symbol
_atom_site_fract_x
_atom_site_fract_y
_atom_site_fract_z
_atom_site_U_iso_or_equiv
_atom_site_adp_type
_atom_site_occupancy
_atom_site_symmetry_multiplicity
_atom_site_calc_flag
_atom_site_refinement_flags
_atom_site_disorder_assembly
_atom_site_disorder_group
Mo6 Mo 0.43454(14) 0.18487(7) 0.16302(7) 0.0432(5) Uani 1 1 d . . .
Mo8 Mo 0.51882(15) 0.23725(8) 0.03170(7) 0.0480(5) Uani 1 1 d . . .
Mo10 Mo 0.41073(15) 0.33186(8) 0.13040(9) 0.0529(5) Uani 1 1 d . . .
Mo12 Mo 0.5882(2) 0.22363(10) 0.29974(9) 0.0738(7) Uani 1 1 d . . .
Mo13 Mo 0.65750(18) 0.42444(9) 0.12129(10) 0.0703(7) Uani 1 1 d . . .
Mo4 Mo 0.70930(17) 0.11966(9) 0.19521(11) 0.0737(7) Uani 1 1 d . . .
Mo9 Mo 0.91162(16) 0.36725(9) 0.15040(9) 0.0633(6) Uani 1 1 d . . .
Mo7 Mo 0.77014(18) 0.32874(10) 0.02381(9) 0.0678(7) Uani 1 1 d . . .
Zn9 Zn 0.17418(15) 0.46626(9) 0.34344(9) 0.0338(5) Uani 1 1 d . . .
Mo14 Mo 0.94074(15) 0.20704(9) 0.18524(10) 0.0665(6) Uani 1 1 d . . .
Mo16 Mo 0.78893(16) 0.17085(9) 0.06195(10) 0.0712(7) Uani 1 1 d . . .
Mo11 Mo 0.81951(19) 0.30863(10) 0.29402(9) 0.0710(7) Uani 1 1 d . . .
Mo15 Mo 0.56857(19) 0.36992(9) 0.26780(9) 0.0719(7) Uani 1 1 d . . .
P1 P 0.6774(4) 0.2729(2) 0.16009(19) 0.0317(11) Uani 1 1 d . . .
O11 O 0.5621(10) 0.1368(5) 0.1689(6) 0.050(3) Uani 1 1 d . . .
O2 O 0.4365(9) 0.1818(5) 0.0787(4) 0.031(3) Uani 1 1 d . . .
O1 O 0.4182(9) 0.2967(5) 0.0526(5) 0.042(3) Uani 1 1 d . . .
O6 O 0.3343(9) 0.1365(5) 0.1760(5) 0.041(3) Uani 1 1 d . . .
O5 O 0.7308(9) 0.3253(5) 0.1273(5) 0.038(3) Uani 1 1 d . . .
O4 O 0.6234(9) 0.2947(5) 0.0135(5) 0.039(3) Uani 1 1 d . . .
O7 O 0.8703(11) 0.3588(6) 0.2302(6) 0.062(4) Uani 1 1 d . . .
O9 O 0.8908(11) 0.2462(6) 0.2566(6) 0.061(4) Uani 1 1 d . . .
O10 O 0.8639(11) 0.1374(6) 0.2148(7) 0.071(4) Uani 1 1 d . . .
O8 O 1.0339(11) 0.4013(6) 0.1561(6) 0.066(4) Uani 1 1 d . . .
O3 O 0.4687(11) 0.2166(6) -0.0348(5) 0.059(4) Uani 1 1 d . . .
O22 O 0.5626(9) 0.2622(5) 0.1327(5) 0.033(3) Uani 1 1 d . . .
O16 O 0.6721(12) 0.1625(5) 0.2638(6) 0.063(4) Uani 1 1 d . . .
O18 O 0.8180(9) 0.2473(5) 0.0353(6) 0.052(4) Uani 1 1 d . . .
O17 O 0.6417(10) 0.1837(5) 0.0426(5) 0.047(3) Uani 1 1 d . . .
O20 O 0.8135(11) 0.4326(5) 0.1415(6) 0.060(4) Uani 1 1 d . . .
O21 O 0.7499(9) 0.2178(5) 0.1544(5) 0.044(3) Uani 1 1 d . . .
O13 O 0.7020(12) 0.4025(6) 0.0415(5) 0.059(4) Uani 1 1 d . . .
O15 O 0.5330(12) 0.3006(6) 0.3121(5) 0.065(4) Uani 1 1 d . . .
N4 N 0.3155(11) 0.4922(6) 0.3824(6) 0.034(3) Uani 1 1 d . . .
N2 N 0.0495(10) 0.4778(6) 0.3962(6) 0.036(4) Uani 1 1 d U . .
O19 O 0.4577(10) 0.3483(5) 0.2076(5) 0.047(3) Uani 1 1 d . . .
O12 O 0.9001(11) 0.3568(6) 0.0656(6) 0.058(4) Uani 1 1 d . . .
O14 O 0.6339(11) 0.4139(5) 0.2021(6) 0.058(4) Uani 1 1 d . . .
O27 O 0.3511(9) 0.2570(5) 0.1551(5) 0.041(3) Uani 1 1 d . . .
O31 O 0.9278(9) 0.1760(6) 0.1099(7) 0.061(4) Uani 1 1 d . . .
O28 O 0.5196(10) 0.3850(5) 0.1064(5) 0.048(3) Uani 1 1 d . . .
O26 O 0.4761(9) 0.2105(5) 0.2422(5) 0.045(3) Uani 1 1 d . . .
N3 N 0.1847(11) 0.3795(6) 0.3245(6) 0.037(4) Uani 1 1 d . . .
O29 O 0.9560(10) 0.2852(6) 0.1560(6) 0.057(4) Uani 1 1 d . . .
O23 O 0.2941(11) 0.3719(6) 0.1225(6) 0.060(4) Uani 1 1 d . . .
O24 O 0.8070(12) 0.3390(7) -0.0463(6) 0.076(5) Uani 1 1 d . . .
O25 O 0.7013(12) 0.0495(6) 0.2168(8) 0.085(5) Uani 1 1 d . . .
O32 O 0.6254(15) 0.4951(6) 0.1127(7) 0.090(6) Uani 1 1 d . . .
N12 N 0.4878(10) 0.4813(6) 0.4186(6) 0.031(3) Uani 1 1 d . . .
O37 O 0.6668(10) 0.2884(5) 0.2268(5) 0.043(3) Uani 1 1 d . . .
O34 O 0.5067(13) 0.4234(7) 0.3020(7) 0.093(6) Uani 1 1 d . . .
O36 O 0.7256(13) 0.2567(6) 0.3338(5) 0.067(4) Uani 1 1 d . . .
O33 O 0.8295(11) 0.1271(7) 0.0070(7) 0.087(6) Uani 1 1 d . . .
C28 C 0.0212(16) 0.5323(9) 0.4172(10) 0.059(6) Uani 1 1 d U . .
H28 H 0.0636 0.5667 0.4144 0.071 Uiso 1 1 calc R . .
C3 C 0.4739(16) 0.5409(8) 0.4063(9) 0.051(6) Uani 1 1 d . . .
H3 H 0.5261 0.5707 0.4127 0.062 Uiso 1 1 calc R . .
C30 C 0.5718(13) 0.3933(8) 0.4597(7) 0.033(4) Uani 1 1 d . . .
H30 H 0.5024 0.3770 0.4659 0.040 Uiso 1 1 calc R . .
C29 C 0.5805(14) 0.4501(9) 0.4359(8) 0.042(5) Uani 1 1 d . . .
O35 O 0.7104(12) 0.3695(6) 0.3054(6) 0.067(4) Uani 1 1 d . . .
N14 N -0.1149(12) 0.4666(8) 0.4316(7) 0.054(5) Uani 1 1 d . . .
C33 C 0.7798(14) 0.4407(9) 0.4444(8) 0.040(5) Uani 1 1 d . . .
N11 N 0.6558(18) 0.3053(10) 0.4984(10) 0.088(5) Uani 1 1 d U . .
N1 N 0.1627(12) 0.5111(6) 0.2672(6) 0.040(4) Uani 1 1 d . . .
C5 C 0.2492(15) 0.5388(8) 0.2439(8) 0.043(5) Uani 1 1 d . . .
H5 H 0.3229 0.5327 0.2552 0.051 Uiso 1 1 calc R . .
C34 C 0.6883(15) 0.4750(9) 0.4278(7) 0.043(5) Uani 1 1 d . . .
H34 H 0.6967 0.5128 0.4120 0.052 Uiso 1 1 calc R . .
C31 C 0.6640(14) 0.3619(8) 0.4739(8) 0.036(4) Uani 1 1 d . . .
C24 C -0.0405(15) 0.4489(9) 0.3981(9) 0.062(7) Uani 1 1 d . . .
H24 H -0.0513 0.4151 0.3750 0.074 Uiso 1 1 calc R . .
O38 O 0.9119(13) 0.3252(7) 0.3472(6) 0.077(5) Uani 1 1 d . . .
O39 O 0.7491(10) 0.1072(5) 0.1183(7) 0.060(4) Uani 1 1 d . . .
C11 C 0.2168(17) 0.3608(9) 0.2703(8) 0.053(6) Uani 1 1 d . . .
H11 H 0.2399 0.3862 0.2407 0.063 Uiso 1 1 calc R . .
N13 N 0.2134(12) 0.5767(6) 0.2020(6) 0.034(3) Uani 1 1 d . . .
N16 N 0.1866(11) 0.2825(6) 0.3202(6) 0.033(3) Uani 1 1 d U . .
C15 C 0.2405(14) 0.1789(7) 0.3156(6) 0.030(4) Uani 1 1 d . . .
H15 H 0.3049 0.1902 0.2972 0.036 Uiso 1 1 calc R . .
C1 C 0.3901(14) 0.4543(9) 0.4046(8) 0.047(5) Uani 1 1 d . . .
H1 H 0.3769 0.4140 0.4100 0.056 Uiso 1 1 calc R . .
O40 O 0.5379(14) 0.1891(7) 0.3588(6) 0.084(5) Uani 1 1 d . . .
C17 C 0.1684(14) 0.2204(8) 0.3339(7) 0.035(4) Uani 1 1 d . . .
C9 C 0.2818(15) 0.6214(8) 0.1756(8) 0.042(5) Uani 1 1 d . . .
C16 C 0.0756(17) 0.2052(9) 0.3654(8) 0.053(6) Uani 1 1 d . . .
H16 H 0.0270 0.2339 0.3787 0.063 Uiso 1 1 calc R . .
C10 C 0.3761(16) 0.6021(9) 0.1457(9) 0.052(5) Uani 1 1 d . . .
H10 H 0.3929 0.5621 0.1410 0.062 Uiso 1 1 calc R . .
C4 C 0.3726(16) 0.5478(8) 0.3835(9) 0.051(5) Uani 1 1 d . . .
H4 H 0.3429 0.5836 0.3702 0.061 Uiso 1 1 calc R . .
C12 C 0.2113(17) 0.3027(8) 0.2646(9) 0.057(6) Uani 1 1 d . . .
H12 H 0.2218 0.2803 0.2307 0.068 Uiso 1 1 calc R . .
C14 C 0.1677(15) 0.3318(8) 0.3525(8) 0.043(5) Uani 1 1 d . . .
H14 H 0.1445 0.3308 0.3914 0.052 Uiso 1 1 calc R . .
C18 C 0.0590(16) 0.1463(8) 0.3759(8) 0.046(5) Uani 1 1 d . . .
C27 C -0.0809(17) 0.5284(10) 0.4432(11) 0.069(7) Uani 1 1 d . . .
H27 H -0.1188 0.5577 0.4633 0.083 Uiso 1 1 calc R . .
N15 N -0.0411(17) 0.1312(7) 0.4070(9) 0.065(5) Uani 1 1 d . . .
O50 O 1.0709(11) 0.1897(7) 0.2026(8) 0.083(5) Uani 1 1 d . . .
C32 C 0.7699(15) 0.3853(10) 0.4673(8) 0.049(5) Uani 1 1 d . . .
H32 H 0.8322 0.3633 0.4785 0.058 Uiso 1 1 calc R . .
C23 C -0.143(2) 0.0926(12) 0.4736(12) 0.087(8) Uani 1 1 d U . .
H23 H -0.1667 0.0725 0.5071 0.104 Uiso 1 1 calc R . .
N6 N -0.207(2) 0.1156(11) 0.4345(12) 0.107(8) Uani 1 1 d U . .
C6 C 0.0732(16) 0.5309(9) 0.2374(9) 0.049(5) Uani 1 1 d . . .
H6 H 0.0012 0.5181 0.2431 0.059 Uiso 1 1 calc R . .
C20 C -0.140(3) 0.1448(13) 0.3940(16) 0.124(14) Uani 1 1 d . . .
H20 H -0.1640 0.1696 0.3633 0.149 Uiso 1 1 calc R . .
C7 C 0.1031(15) 0.5724(8) 0.1975(9) 0.051(5) Uani 1 1 d . . .
H7 H 0.0562 0.5937 0.1719 0.061 Uiso 1 1 calc R . .
C22 C -0.043(2) 0.1009(10) 0.4605(12) 0.078(8) Uani 1 1 d . . .
H22 H 0.0189 0.0887 0.4829 0.094 Uiso 1 1 calc R . .
C40 C 0.641(2) 0.2298(14) 0.5587(14) 0.102(8) Uani 1 1 d U . .
H40 H 0.6468 0.2081 0.5937 0.122 Uiso 1 1 calc R . .
C37 C 0.683(3) 0.2819(15) 0.5497(15) 0.119(9) Uani 1 1 d U . .
H37 H 0.7280 0.3012 0.5775 0.143 Uiso 1 1 calc R . .
N17 N 0.591(2) 0.2132(13) 0.5104(14) 0.140(8) Uani 1 1 d U . .
C38 C 0.601(2) 0.2628(13) 0.4732(13) 0.094(5) Uani 1 1 d U . .
H38 H 0.5716 0.2647 0.4347 0.113 Uiso 1 1 calc R . .

loop_
_atom_site_aniso_label
_atom_site_aniso_U_11
_atom_site_aniso_U_22
_atom_site_aniso_U_33
_atom_site_aniso_U_23
_atom_site_aniso_U_13
_atom_site_aniso_U_12
Mo6 0.0454(10) 0.0419(10) 0.0428(10) 0.0014(8) 0.0080(8) -0.0093(8)
Mo8 0.0481(11) 0.0597(12) 0.0368(10) -0.0058(9) 0.0090(8) -0.0103(9)
Mo10 0.0504(11) 0.0447(11) 0.0643(13) -0.0010(9) 0.0144(10) 0.0078(9)
Mo12 0.0943(17) 0.0817(16) 0.0453(12) 0.0052(11) -0.0031(12) -0.0294(13)
Mo13 0.0766(15) 0.0412(12) 0.0941(17) 0.0106(11) 0.0191(13) -0.0004(10)
Mo4 0.0559(13) 0.0497(13) 0.115(2) 0.0079(12) -0.0053(13) 0.0016(10)
Mo9 0.0572(13) 0.0589(13) 0.0739(15) -0.0122(11) 0.0034(11) -0.0207(10)
Mo7 0.0739(14) 0.0822(16) 0.0483(12) -0.0087(11) 0.0191(11) -0.0341(12)
Zn9 0.0268(11) 0.0309(12) 0.0440(13) 0.0016(10) 0.0086(9) -0.0032(9)
Mo14 0.0418(11) 0.0599(13) 0.0969(17) -0.0120(12) -0.0149(11) -0.0007(10)
Mo16 0.0497(12) 0.0717(15) 0.0926(17) -0.0441(12) 0.0103(12) 0.0048(11)
Mo11 0.0794(15) 0.0765(15) 0.0560(13) -0.0075(11) -0.0150(11) -0.0189(12)
Mo15 0.0930(17) 0.0690(15) 0.0545(13) -0.0271(11) 0.0162(12) 0.0075(12)
P1 0.037(3) 0.028(3) 0.030(3) -0.007(2) 0.001(2) -0.003(2)
O11 0.048(8) 0.032(7) 0.068(9) -0.008(6) -0.008(7) 0.005(6)
O2 0.036(7) 0.031(7) 0.027(6) 0.001(5) 0.005(5) -0.006(5)
O1 0.034(7) 0.048(8) 0.045(8) 0.004(6) 0.008(6) -0.001(6)
O6 0.041(7) 0.034(7) 0.049(8) 0.012(6) 0.008(6) -0.001(6)
O5 0.043(7) 0.031(7) 0.041(7) -0.010(6) 0.009(6) -0.001(6)
O4 0.045(7) 0.046(8) 0.027(7) -0.005(6) 0.012(6) -0.004(6)
O7 0.055(9) 0.089(11) 0.042(8) -0.018(8) -0.001(7) -0.027(8)
O9 0.055(9) 0.063(10) 0.066(10) -0.001(7) -0.016(8) -0.006(7)
O10 0.057(9) 0.048(9) 0.106(13) 0.010(8) -0.021(9) 0.001(7)
O8 0.061(10) 0.065(10) 0.071(10) -0.002(8) -0.010(8) -0.019(8)
O3 0.062(9) 0.077(10) 0.040(8) -0.011(7) 0.007(7) -0.023(8)
O22 0.033(7) 0.033(7) 0.033(7) -0.001(5) 0.012(5) -0.005(5)
O16 0.073(10) 0.042(8) 0.073(10) 0.008(7) -0.022(8) -0.001(7)
O18 0.027(7) 0.052(9) 0.080(10) -0.032(7) 0.021(7) -0.011(6)
O17 0.045(8) 0.038(7) 0.058(8) -0.026(6) 0.010(7) -0.001(6)
O20 0.068(10) 0.033(8) 0.079(10) -0.020(7) 0.017(8) -0.022(7)
O21 0.042(8) 0.032(7) 0.059(8) -0.016(6) 0.005(6) -0.005(6)
O13 0.085(10) 0.058(9) 0.035(8) 0.010(7) 0.005(7) -0.011(8)
O15 0.074(10) 0.085(11) 0.037(8) 0.010(7) 0.008(7) -0.030(9)
N4 0.030(8) 0.032(9) 0.040(9) 0.007(7) 0.004(7) 0.003(7)
N2 0.022(8) 0.041(9) 0.044(9) -0.013(7) 0.009(7) -0.004(7)
O19 0.054(8) 0.040(8) 0.049(8) -0.005(6) 0.017(7) 0.008(6)
O12 0.057(9) 0.067(10) 0.050(9) -0.030(7) 0.016(7) -0.014(7)
O14 0.085(10) 0.026(7) 0.066(9) -0.014(7) 0.028(8) -0.014(7)
O27 0.040(7) 0.035(7) 0.048(8) -0.002(6) 0.017(6) 0.003(6)
O31 0.024(7) 0.060(9) 0.098(12) -0.013(8) 0.008(7) 0.006(6)
O28 0.059(8) 0.030(7) 0.057(9) 0.000(6) 0.021(7) 0.004(6)
O26 0.041(8) 0.062(9) 0.033(7) 0.011(6) 0.003(6) -0.001(6)
N3 0.027(8) 0.036(9) 0.048(10) -0.001(7) 0.020(7) -0.001(7)
O29 0.042(8) 0.052(9) 0.077(10) -0.027(7) -0.001(7) -0.009(7)
O23 0.066(9) 0.044(8) 0.070(10) 0.001(7) 0.016(8) 0.010(7)
O24 0.063(10) 0.111(13) 0.055(9) -0.008(9) 0.014(8) -0.037(9)
O25 0.056(10) 0.048(10) 0.149(16) 0.023(9) -0.022(10) -0.004(8)
O32 0.131(15) 0.034(9) 0.108(14) 0.020(9) 0.027(12) 0.002(9)
N12 0.023(8) 0.042(9) 0.029(8) 0.016(7) -0.002(6) -0.009(7)
O37 0.051(8) 0.042(8) 0.036(7) -0.011(6) 0.002(6) -0.010(6)
O34 0.098(13) 0.084(12) 0.098(13) -0.053(10) 0.040(10) 0.016(10)
O36 0.100(12) 0.061(10) 0.037(8) 0.002(7) -0.017(8) -0.027(9)
O33 0.041(9) 0.105(13) 0.116(14) -0.068(11) 0.021(9) 0.000(9)
C28 0.031(11) 0.051(12) 0.095(18) 0.013(12) -0.005(11) -0.006(10)
C3 0.039(12) 0.022(11) 0.093(17) 0.003(10) 0.002(11) -0.015(9)
C30 0.014(9) 0.042(11) 0.045(11) 0.006(9) 0.008(8) -0.002(8)
C29 0.022(10) 0.055(13) 0.050(12) -0.005(10) -0.001(9) -0.017(9)
O35 0.081(11) 0.052(9) 0.067(10) -0.023(7) -0.002(8) -0.030(8)
N14 0.028(9) 0.077(13) 0.057(11) -0.043(9) 0.003(8) -0.027(8)
C33 0.033(11) 0.045(12) 0.044(12) -0.015(10) 0.018(9) 0.002(9)
N11 0.088(5) 0.089(5) 0.088(5) 0.0003(7) 0.0028(7) 0.0003(7)
N1 0.037(9) 0.036(9) 0.048(10) 0.000(7) 0.019(8) -0.011(7)
C5 0.041(11) 0.047(13) 0.040(12) -0.006(10) 0.006(9) -0.006(9)
C34 0.055(13) 0.048(12) 0.027(10) -0.001(9) 0.002(9) -0.002(10)
C31 0.039(11) 0.031(11) 0.039(11) 0.005(8) 0.008(9) -0.006(9)
C24 0.046(12) 0.079(16) 0.063(14) -0.047(12) 0.041(11) -0.042(11)
O38 0.088(12) 0.085(11) 0.057(10) -0.006(8) -0.027(9) -0.023(9)
O39 0.044(8) 0.037(8) 0.100(12) -0.001(7) 0.003(8) -0.004(6)
C11 0.082(16) 0.044(13) 0.033(11) 0.014(9) 0.021(11) 0.015(11)
N13 0.052(10) 0.027(8) 0.023(8) 0.010(6) 0.000(7) -0.009(7)
N16 0.033(3) 0.033(3) 0.033(3) -0.0003(10) 0.0015(10) 0.0004(10)
C15 0.046(11) 0.030(10) 0.015(9) -0.010(7) 0.010(8) -0.001(8)
C1 0.033(11) 0.067(14) 0.042(12) 0.012(10) 0.009(9) -0.009(10)
O40 0.121(14) 0.092(12) 0.038(9) 0.008(8) 0.015(9) -0.045(10)
C17 0.043(11) 0.037(11) 0.024(10) -0.005(8) 0.009(8) -0.003(9)
C9 0.056(13) 0.031(11) 0.041(11) 0.011(9) 0.013(10) -0.004(9)
C16 0.063(14) 0.050(14) 0.046(12) -0.019(10) 0.019(11) -0.004(11)
C10 0.058(13) 0.036(12) 0.062(14) 0.009(10) 0.013(11) 0.000(10)
C4 0.050(13) 0.038(13) 0.064(14) -0.003(10) 0.005(11) 0.004(10)
C12 0.094(17) 0.024(11) 0.054(13) 0.001(9) 0.043(12) 0.000(10)
C14 0.056(13) 0.032(11) 0.042(12) -0.005(9) 0.012(10) -0.008(9)
C18 0.072(14) 0.028(11) 0.039(11) -0.006(9) 0.028(10) -0.026(10)
C27 0.045(13) 0.056(15) 0.11(2) -0.011(13) -0.020(13) 0.005(11)
N15 0.083(15) 0.025(10) 0.087(15) -0.002(9) 0.030(12) -0.007(10)
O50 0.040(9) 0.081(11) 0.125(14) -0.019(10) -0.025(9) 0.009(8)
C32 0.036(12) 0.082(17) 0.028(11) -0.017(10) -0.002(9) 0.017(11)
C23 0.087(8) 0.087(8) 0.087(8) -0.0004(10) 0.0032(11) -0.0005(10)
N6 0.094(17) 0.102(18) 0.125(19) 0.023(15) 0.013(12) 0.032(15)
C6 0.044(12) 0.049(13) 0.053(13) -0.009(10) -0.007(10) 0.019(10)
C20 0.09(2) 0.09(2) 0.20(4) 0.07(2) 0.04(2) 0.033(19)
C7 0.039(12) 0.045(13) 0.068(15) 0.021(11) -0.012(10) -0.006(10)
C22 0.078(18) 0.051(15) 0.11(2) -0.010(14) 0.038(16) -0.032(13)
C40 0.102(8) 0.102(8) 0.102(8) 0.0002(10) 0.0030(11) -0.0002(10)
C37 0.120(9) 0.119(9) 0.119(9) 0.0000(10) 0.0034(11) -0.0002(10)
N17 0.140(8) 0.139(8) 0.140(8) 0.0001(10) 0.0039(11) -0.0002(10)
C38 0.094(5) 0.094(5) 0.094(5) -0.0003(7) 0.0024(7) -0.0004(7)

loop_
_atom_type_symbol
_atom_type_description
_atom_type_scat_dispersion_real
_atom_type_scat_dispersion_imag
_atom_type_scat_source
C C 0.0033 0.0016 'International Tables Vol C Tables 4.2.6.8 and 6.1.1.4'
H H 0.0000 0.0000 'International Tables Vol C Tables 4.2.6.8 and 6.1.1.4'
N N 0.0061 0.0033 'International Tables Vol C Tables 4.2.6.8 and 6.1.1.4'
O O 0.0106 0.0060 'International Tables Vol C Tables 4.2.6.8 and 6.1.1.4'
P P 0.1023 0.0942 'International Tables Vol C Tables 4.2.6.8 and 6.1.1.4'
Zn Zn 0.2839 1.4301 'International Tables Vol C Tables 4.2.6.8 and 6.1.1.4'
Mo Mo -1.6832 0.6857 'International Tables Vol C Tables 4.2.6.8 and 6.1.1.4'

loop_
_geom_angle_atom_site_label_1
_geom_angle_atom_site_label_2
_geom_angle_atom_site_label_3
_geom_angle
_geom_angle_site_symmetry_1
_geom_angle_site_symmetry_3
O6 Mo6 O11 102.2(5) . .
O6 Mo6 O2 100.6(5) . .
O11 Mo6 O2 90.9(5) . .
O6 Mo6 O27 100.7(5) . .
O11 Mo6 O27 156.9(5) . .
O2 Mo6 O27 87.7(5) . .
O6 Mo6 O26 101.7(5) . .
O11 Mo6 O26 85.2(5) . .
O2 Mo6 O26 157.7(5) . .
O27 Mo6 O26 87.5(5) . .
O6 Mo6 O22 171.4(5) . .
O11 Mo6 O22 84.5(5) . .
O2 Mo6 O22 73.7(4) . .
O27 Mo6 O22 73.0(4) . .
O26 Mo6 O22 84.1(4) . .
O3 Mo8 O4 103.0(5) . .
O3 Mo8 O1 101.8(6) . .
O4 Mo8 O1 90.6(5) . .
O3 Mo8 O17 101.5(6) . .
O4 Mo8 O17 86.3(5) . .
O1 Mo8 O17 156.6(5) . .
O3 Mo8 O2 97.8(5) . .
O4 Mo8 O2 158.9(5) . .
O1 Mo8 O2 88.5(5) . .
O17 Mo8 O2 86.2(5) . .
O3 Mo8 O22 170.9(5) . .
O4 Mo8 O22 85.2(4) . .
O1 Mo8 O22 73.8(4) . .
O17 Mo8 O22 82.9(4) . .
O2 Mo8 O22 74.4(4) . .
O23 Mo10 O19 103.1(6) . .
O23 Mo10 O28 102.9(6) . .
O19 Mo10 O28 87.0(5) . .
O23 Mo10 O27 100.3(6) . .
O19 Mo10 O27 90.5(5) . .
O28 Mo10 O27 156.6(5) . .
O23 Mo10 O1 100.6(6) . .
O19 Mo10 O1 156.3(5) . .
O28 Mo10 O1 86.9(5) . .
O27 Mo10 O1 86.2(5) . .
O23 Mo10 O22 170.8(6) . .
O19 Mo10 O22 84.1(4) . .
O28 Mo10 O22 83.1(4) . .
O27 Mo10 O22 73.5(4) . .
O1 Mo10 O22 72.4(4) . .
O40 Mo12 O26 101.9(6) . .
O40 Mo12 O15 99.8(7) . .
O26 Mo12 O15 89.7(6) . .
O40 Mo12 O16 102.4(7) . .
O26 Mo12 O16 88.5(6) . .
O15 Mo12 O16 157.6(5) . .
O40 Mo12 O36 100.9(7) . .
O26 Mo12 O36 157.1(5) . .
O15 Mo12 O36 83.8(6) . .
O16 Mo12 O36 89.2(6) . .
O40 Mo12 O37 169.6(6) . .
O26 Mo12 O37 85.1(4) . .
O15 Mo12 O37 72.2(4) . .
O16 Mo12 O37 85.4(5) . .
O36 Mo12 O37 72.0(5) . .
O32 Mo13 O14 101.3(7) . .
O32 Mo13 O28 103.0(7) . .
O14 Mo13 O28 87.5(5) . .
O32 Mo13 O20 99.3(8) . .
O14 Mo13 O20 87.6(6) . .
O28 Mo13 O20 157.6(5) . .
O32 Mo13 O13 101.8(7) . .
O14 Mo13 O13 156.8(5) . .
O28 Mo13 O13 89.0(5) . .
O20 Mo13 O13 87.1(6) . .
O32 Mo13 O5 171.2(6) . .
O14 Mo13 O5 83.9(5) . .
O28 Mo13 O5 84.2(4) . .
O20 Mo13 O5 73.7(5) . .
O13 Mo13 O5 73.0(5) . .
O25 Mo4 O39 98.7(7) . .
O25 Mo4 O16 103.1(8) . .
O39 Mo4 O16 158.2(6) . .
O25 Mo4 O11 102.9(6) . .
O39 Mo4 O11 90.3(6) . .
O16 Mo4 O11 84.8(6) . .
O25 Mo4 O10 101.0(6) . .
O39 Mo4 O10 88.3(6) . .
O16 Mo4 O10 87.7(6) . .
O11 Mo4 O10 156.0(5) . .
O25 Mo4 O21 170.0(6) . .
O39 Mo4 O21 73.8(5) . .
O16 Mo4 O21 84.5(5) . .
O11 Mo4 O21 84.1(5) . .
O10 Mo4 O21 72.5(5) . .
O8 Mo9 O7 103.4(6) . .
O8 Mo9 O20 101.7(6) . .
O7 Mo9 O20 89.8(6) . .
O8 Mo9 O29 101.0(6) . .
O7 Mo9 O29 85.5(6) . .
O20 Mo9 O29 157.3(5) . .
O8 Mo9 O12 99.8(6) . .
O7 Mo9 O12 156.7(5) . .
O20 Mo9 O12 87.8(6) . .
O29 Mo9 O12 87.8(6) . .
O8 Mo9 O5 171.1(6) . .
O7 Mo9 O5 84.5(5) . .
O20 Mo9 O5 73.8(4) . .
O29 Mo9 O5 83.6(4) . .
O12 Mo9 O5 72.6(4) . .
O24 Mo7 O13 102.0(7) . .
O24 Mo7 O12 100.5(6) . .
O13 Mo7 O12 87.9(6) . .
O24 Mo7 O18 99.9(7) . .
O13 Mo7 O18 158.0(5) . .
O12 Mo7 O18 90.5(6) . .
O24 Mo7 O4 102.1(6) . .
O13 Mo7 O4 88.2(5) . .
O12 Mo7 O4 157.4(5) . .
O18 Mo7 O4 84.9(5) . .
O24 Mo7 O5 172.6(6) . .
O13 Mo7 O5 73.9(4) . .
O12 Mo7 O5 73.4(4) . .
O18 Mo7 O5 84.6(5) . .
O4 Mo7 O5 84.1(4) . .
N2 Zn9 N4 111.0(5) . .
N2 Zn9 N1 114.9(6) . .
N4 Zn9 N1 105.7(6) . .
N2 Zn9 N3 108.2(6) . .
N4 Zn9 N3 108.7(6) . .
N1 Zn9 N3 108.1(6) . .
O50 Mo14 O31 100.6(7) . .
O50 Mo14 O29 101.5(7) . .
O31 Mo14 O29 92.1(6) . .
O50 Mo14 O9 103.0(7) . .
O31 Mo14 O9 156.3(5) . .
O29 Mo14 O9 84.5(6) . .
O50 Mo14 O10 100.9(7) . .
O31 Mo14 O10 89.1(6) . .
O29 Mo14 O10 156.9(5) . .
O9 Mo14 O10 85.2(6) . .
O50 Mo14 O21 171.7(6) . .
O31 Mo14 O21 73.5(4) . .
O29 Mo14 O21 84.7(5) . .
O9 Mo14 O21 82.9(5) . .
O10 Mo14 O21 73.5(5) . .
O33 Mo16 O17 102.6(6) . .
O33 Mo16 O18 104.0(7) . .
O17 Mo16 O18 88.2(5) . .
O33 Mo16 O31 100.3(6) . .
O17 Mo16 O31 157.0(5) . .
O18 Mo16 O31 87.5(6) . .
O33 Mo16 O39 97.7(7) . .
O17 Mo16 O39 90.8(5) . .
O18 Mo16 O39 157.9(5) . .
O31 Mo16 O39 84.8(6) . .
O33 Mo16 O21 167.5(7) . .
O17 Mo16 O21 85.7(4) . .
O18 Mo16 O21 85.3(5) . .
O31 Mo16 O21 71.5(5) . .
O39 Mo16 O21 72.6(5) . .
O38 Mo11 O9 100.8(7) . .
O38 Mo11 O36 101.4(7) . .
O9 Mo11 O36 92.4(6) . .
O38 Mo11 O35 101.1(7) . .
O9 Mo11 O35 157.7(6) . .
O36 Mo11 O35 87.2(6) . .
O38 Mo11 O7 100.7(6) . .
O9 Mo11 O7 86.6(6) . .
O36 Mo11 O7 157.6(6) . .
O35 Mo11 O7 85.3(6) . .
O38 Mo11 O37 172.0(6) . .
O9 Mo11 O37 85.9(5) . .
O36 Mo11 O37 73.7(5) . .
O35 Mo11 O37 72.6(5) . .
O7 Mo11 O37 84.0(5) . .
O34 Mo15 O35 102.4(7) . .
O34 Mo15 O15 103.9(7) . .
O35 Mo15 O15 88.6(6) . .
O34 Mo15 O19 101.5(7) . .
O35 Mo15 O19 155.7(5) . .
O15 Mo15 O19 90.0(6) . .
O34 Mo15 O14 100.8(7) . .
O35 Mo15 O14 87.8(6) . .
O15 Mo15 O14 155.2(5) . .
O19 Mo15 O14 83.3(5) . .
O34 Mo15 O37 174.3(7) . .
O35 Mo15 O37 73.5(5) . .
O15 Mo15 O37 72.5(5) . .
O19 Mo15 O37 83.0(4) . .
O14 Mo15 O37 83.0(4) . .
O22 P1 O21 110.8(6) . .
O22 P1 O5 108.5(7) . .
O21 P1 O5 109.3(6) . .
O22 P1 O37 109.2(6) . .
O21 P1 O37 109.1(7) . .
O5 P1 O37 109.9(6) . .
Mo6 O11 Mo4 153.6(7) . .
Mo6 O2 Mo8 123.2(6) . .
Mo8 O1 Mo10 124.6(6) . .
P1 O5 Mo7 126.1(6) . .
P1 O5 Mo13 125.2(6) . .
Mo7 O5 Mo13 89.9(4) . .
P1 O5 Mo9 125.6(7) . .
Mo7 O5 Mo9 89.6(4) . .
Mo13 O5 Mo9 88.9(4) . .
Mo8 O4 Mo7 150.7(7) . .
Mo9 O7 Mo11 149.5(8) . .
Mo11 O9 Mo14 151.0(8) . .
Mo4 O10 Mo14 123.4(7) . .
P1 O22 Mo8 126.7(6) . .
P1 O22 Mo10 126.1(6) . .
Mo8 O22 Mo10 89.1(4) . .
P1 O22 Mo6 125.3(6) . .
Mo8 O22 Mo6 88.6(4) . .
Mo10 O22 Mo6 88.8(3) . .
Mo4 O16 Mo12 149.3(8) . .
Mo16 O18 Mo7 149.3(6) . .
Mo16 O17 Mo8 149.9(7) . .
Mo9 O20 Mo13 123.7(6) . .
P1 O21 Mo16 123.9(7) . .
P1 O21 Mo14 127.3(6) . .
Mo16 O21 Mo14 89.8(4) . .
P1 O21 Mo4 125.4(6) . .
Mo16 O21 Mo4 88.7(4) . .
Mo14 O21 Mo4 90.1(4) . .
Mo7 O13 Mo13 123.1(6) . .
Mo12 O15 Mo15 126.0(7) . .
C1 N4 C4 103.4(15) . .
C1 N4 Zn9 123.0(13) . .
C4 N4 Zn9 132.3(12) . .
C24 N2 C28 103.0(15) . .
C24 N2 Zn9 128.8(12) . .
C28 N2 Zn9 122.3(12) . .
Mo10 O19 Mo15 153.3(7) . .
Mo7 O12 Mo9 124.2(6) . .
Mo13 O14 Mo15 151.1(7) . .
Mo6 O27 Mo10 124.6(6) . .
Mo14 O31 Mo16 125.2(6) . .
Mo10 O28 Mo13 149.7(7) . .
Mo12 O26 Mo6 148.5(7) . .
C14 N3 C11 104.0(15) . .
C14 N3 Zn9 135.0(12) . .
C11 N3 Zn9 121.0(12) . .
Mo14 O29 Mo9 152.4(7) . .
C1 N12 C29 122.4(15) . .
C1 N12 C3 106.7(15) . .
C29 N12 C3 130.6(15) . .
P1 O37 Mo15 127.1(7) . .
P1 O37 Mo11 124.9(6) . .
Mo15 O37 Mo11 89.5(4) . .
P1 O37 Mo12 124.8(6) . .
Mo15 O37 Mo12 89.3(4) . .
Mo11 O37 Mo12 89.7(4) . .
Mo11 O36 Mo12 124.6(7) . .
N2 C28 C27 108.9(18) . .
C4 C3 N12 107.4(16) . .
C31 C30 C29 120.0(15) . .
N12 C29 C30 120.7(14) . .
N12 C29 C34 120.1(17) . .
C30 C29 C34 119.1(17) . .
Mo15 O35 Mo11 124.0(6) . .
C24 N14 C33 130.2(15) . 1_455
C24 N14 C27 101.8(16) . .
C33 N14 C27 126.3(16) 1_455 .
C32 C33 C34 122.3(17) . .
C32 C33 N14 122.6(18) . 1_655
C34 C33 N14 115.0(18) . 1_655
C38 N11 C37 102(3) . .
C38 N11 C31 123(2) . .
C37 N11 C31 135(3) . .
C6 N1 C5 106.2(16) . .
C6 N1 Zn9 129.7(12) . .
C5 N1 Zn9 122.5(13) . .
N13 C5 N1 109.5(17) . .
C33 C34 C29 117.9(17) . .
C30 C31 N11 120.3(17) . .
C30 C31 C32 122.1(17) . .
N11 C31 C32 117.5(19) . .
N14 C24 N2 119.2(17) . .
Mo4 O39 Mo16 124.8(7) . .
C12 C11 N3 112.3(16) . .
C5 N13 C7 108.1(15) . .
C5 N13 C9 124.0(16) . .
C7 N13 C9 127.0(15) . .
C14 N16 C12 105.4(14) . .
C14 N16 C17 130.3(14) . .
C12 N16 C17 123.5(14) . .
C9 C15 C17 119.3(16) 2_545 .
N4 C1 N12 112.2(17) . .
C15 C17 C16 121.6(17) . .
C15 C17 N16 119.9(14) . .
C16 C17 N16 118.5(16) . .
C15 C9 C10 122.4(16) 2 .
C15 C9 N13 119.6(15) 2 .
C10 C9 N13 117.8(16) . .
C18 C16 C17 117.0(18) . .
C18 C10 C9 115.4(17) 2 .
C3 C4 N4 110.2(17) . .
C11 C12 N16 104.6(16) . .
N3 C14 N16 113.1(16) . .
C16 C18 C10 123.8(17) . 2_545
C16 C18 N15 116.1(17) . .
C10 C18 N15 119.8(16) 2_545 .
C28 C27 N14 103.5(18) . .
C20 N15 C22 106(2) . .
C20 N15 C18 129(2) . .
C22 N15 C18 125(2) . .
C33 C32 C31 118.5(18) . .
N6 C23 C22 110(3) . .
C23 N6 C20 107(3) . .
N1 C6 C7 109.7(18) . .
N15 C20 N6 107(3) . .
N13 C7 C6 106.5(17) . .
C23 C22 N15 108(3) . .
N17 C40 C37 108(3) . .
C40 C37 N11 115(3) . .
C40 N17 C38 103(3) . .
N11 C38 N17 112(3) . .

loop_
_geom_bond_atom_site_label_1
_geom_bond_atom_site_label_2
_geom_bond_distance
_geom_bond_site_symmetry_2
Mo6 O6 1.663(11) .
Mo6 O11 1.886(12) .
Mo6 O2 1.906(10) .
Mo6 O27 1.917(11) .
Mo6 O26 1.932(12) .
Mo6 O22 2.440(10) .
Mo8 O3 1.669(13) .
Mo8 O4 1.863(11) .
Mo8 O1 1.879(11) .
Mo8 O17 1.924(12) .
Mo8 O2 1.933(10) .
Mo8 O22 2.394(11) .
Mo10 O23 1.679(13) .
Mo10 O19 1.855(13) .
Mo10 O28 1.872(12) .
Mo10 O27 1.922(11) .
Mo10 O1 1.931(12) .
Mo10 O22 2.415(11) .
Mo12 O40 1.674(13) .
Mo12 O26 1.875(12) .
Mo12 O15 1.879(15) .
Mo12 O16 1.906(14) .
Mo12 O36 1.957(14) .
Mo12 O37 2.416(12) .
Mo13 O32 1.647(14) .
Mo13 O14 1.872(13) .
Mo13 O28 1.910(13) .
Mo13 O20 1.937(13) .
Mo13 O13 1.959(12) .
Mo13 O5 2.402(11) .
Mo4 O25 1.655(14) .
Mo4 O39 1.837(14) .
Mo4 O16 1.890(14) .
Mo4 O11 1.900(12) .
Mo4 O10 1.951(14) .
Mo4 O21 2.447(12) .
Mo9 O8 1.668(13) .
Mo9 O7 1.894(13) .
Mo9 O20 1.896(14) .
Mo9 O29 1.925(13) .
Mo9 O12 1.932(12) .
Mo9 O5 2.425(11) .
Mo7 O24 1.673(13) .
Mo7 O13 1.901(14) .
Mo7 O12 1.917(13) .
Mo7 O18 1.937(13) .
Mo7 O4 1.942(11) .
Mo7 O5 2.401(11) .
Zn9 N2 1.968(12) .
Zn9 N4 1.988(14) .
Zn9 N1 1.997(15) .
Zn9 N3 2.003(14) .
Mo14 O50 1.659(14) .
Mo14 O31 1.842(14) .
Mo14 O29 1.890(14) .
Mo14 O9 1.949(14) .
Mo14 O10 1.950(14) .
Mo14 O21 2.405(12) .
Mo16 O33 1.669(13) .
Mo16 O17 1.845(12) .
Mo16 O18 1.859(13) .
Mo16 O31 1.976(13) .
Mo16 O39 1.986(13) .
Mo16 O21 2.400(11) .
Mo11 O38 1.660(14) .
Mo11 O9 1.864(14) .
Mo11 O36 1.876(14) .
Mo11 O35 1.925(15) .
Mo11 O7 1.944(14) .
Mo11 O37 2.400(12) .
Mo15 O34 1.625(13) .
Mo15 O35 1.892(15) .
Mo15 O15 1.910(13) .
Mo15 O19 1.944(13) .
Mo15 O14 1.967(12) .
Mo15 O37 2.387(11) .
P1 O22 1.523(11) .
P1 O21 1.527(12) .
P1 O5 1.544(12) .
P1 O37 1.556(12) .
N4 C1 1.33(2) .
N4 C4 1.43(2) .
N2 C24 1.27(2) .
N2 C28 1.36(2) .
N3 C14 1.27(2) .
N3 C11 1.36(2) .
N12 C1 1.36(2) .
N12 C29 1.37(2) .
N12 C3 1.38(2) .
C28 C27 1.39(3) .
C3 C4 1.32(3) .
C30 C31 1.35(2) .
C30 C29 1.39(2) .
C29 C34 1.44(2) .
N14 C24 1.26(2) .
N14 C33 1.44(2) 1_455
N14 C27 1.47(2) .
C33 C32 1.36(3) .
C33 C34 1.39(2) .
C33 N14 1.44(2) 1_655
N11 C38 1.29(3) .
N11 C37 1.30(3) .
N11 C31 1.39(3) .
N1 C6 1.33(2) .
N1 C5 1.34(2) .
C5 N13 1.34(2) .
C31 C32 1.40(2) .
C11 C12 1.31(2) .
N13 C7 1.34(2) .
N13 C9 1.44(2) .
N16 C14 1.35(2) .
N16 C12 1.38(2) .
N16 C17 1.45(2) .
C15 C9 1.34(2) 2_545
C15 C17 1.35(2) .
C17 C16 1.39(2) .
C9 C15 1.34(2) 2
C9 C10 1.41(2) .
C16 C18 1.36(2) .
C10 C18 1.37(2) 2
C18 C10 1.37(2) 2_545
C18 N15 1.46(2) .
N15 C20 1.26(3) .
N15 C22 1.39(3) .
C23 N6 1.27(3) .
C23 C22 1.28(3) .
N6 C20 1.40(3) .
C6 C7 1.35(2) .
C40 N17 1.29(4) .
C40 C37 1.29(4) .
N17 C38 1.40(3) .
